data_4318319
loop_
_publ_author_name
'Chun-Yi Li'
'Chan-Yen Hsieh'
'Hsiu-Mei Lin'
'Hsien-Ming Kao'
'Kwang-Hwa Lii'

_publ_section_title
;
 High-Temperature, High-Pressure Hydrothermal Synthesis, Crystal
 Structure, and Solid State NMR Spectroscopy of a New Vanadium(IV)
 Silicate: Rb2(VO)(Si4O10).xH2O
;
_journal_name_full 'Inorganic Chemistry'
_journal_page_first 4206
_journal_page_last 4210
_journal_paper_doi 10.1021/ic020187q
_journal_volume 41
_journal_year 2002
_chemical_formula_moiety Rb2(VO)(Si4O10).xH2O
_chemical_formula_sum 'O11 Rb2 Si4 V'
_chemical_formula_weight 510.24
_chemical_name_systematic
;
  ?
;
_space_group_IT_number 109
_symmetry_cell_setting tetragonal
_symmetry_space_group_name_Hall 'I 4bw -2'
_symmetry_space_group_name_H-M 'I 41 m d'
_atom_sites_solution_hydrogens geom
_atom_sites_solution_primary direct
_atom_sites_solution_secondary difmap
_audit_creation_method SHELXL-97
_cell_angle_alpha 90.00
_cell_angle_beta 90.00
_cell_angle_gamma 90.00
_cell_formula_units_Z 4
_cell_length_a 12.2225(7)
_cell_length_b 12.2225(7)
_cell_length_c 7.7948(6)
_cell_measurement_temperature 295(2)
_cell_volume 1164.46(13)
_computing_molecular_graphics 'XP, Diamond'
_computing_structure_refinement 'SHELXL-97 (Sheldrick, 1997)'
_computing_structure_solution 'SHELXS-97 (Sheldrick, 1990)'
_diffrn_ambient_temperature 295(2)
_diffrn_measured_fraction_theta_full 0.991
_diffrn_measured_fraction_theta_max 0.991
_diffrn_measurement_device_type 'Siemens Smart CCD'
_diffrn_radiation_monochromator graphite
_diffrn_radiation_source 'fine-focus sealed tube'
_diffrn_radiation_type MoK\a
_diffrn_radiation_wavelength 0.71073
_diffrn_reflns_av_R_equivalents 0.0405
_diffrn_reflns_av_sigmaI/netI 0.0233
_diffrn_reflns_limit_h_max 14
_diffrn_reflns_limit_h_min -15
_diffrn_reflns_limit_k_max 12
_diffrn_reflns_limit_k_min -16
_diffrn_reflns_limit_l_max 10
_diffrn_reflns_limit_l_min -6
_diffrn_reflns_number 3629
_diffrn_reflns_theta_full 28.28
_diffrn_reflns_theta_max 28.28
_diffrn_reflns_theta_min 3.10
_exptl_absorpt_coefficient_mu 9.617
_exptl_absorpt_correction_T_max 0.862
_exptl_absorpt_correction_T_min 0.353
_exptl_absorpt_correction_type 'empirical based on symmetry equivalents'
_exptl_crystal_colour green
_exptl_crystal_density_diffrn 2.910
_exptl_crystal_density_meas ?
_exptl_crystal_density_method 'not measured'
_exptl_crystal_description dipyramidal
_exptl_crystal_F_000 964
_exptl_crystal_size_max 0.3
_exptl_crystal_size_mid 0.2
_exptl_crystal_size_min 0.2
_refine_diff_density_max 0.939
_refine_diff_density_min -0.717
_refine_diff_density_rms 0.131
_refine_ls_abs_structure_details 'Flack H D (1983), Acta Cryst. A39, 876-881'
_refine_ls_abs_structure_Flack 0.043(11)
_refine_ls_extinction_coef 0.0032(5)
_refine_ls_extinction_expression Fc^*^=kFc[1+0.001xFc^2^\l^3^/sin(2\q)]^-1/4^
_refine_ls_extinction_method SHELXL
_refine_ls_goodness_of_fit_ref 1.133
_refine_ls_hydrogen_treatment mixed
_refine_ls_matrix_type full
_refine_ls_number_parameters 51
_refine_ls_number_reflns 686
_refine_ls_number_restraints 1
_refine_ls_restrained_S_all 1.132
_refine_ls_R_factor_all 0.0292
_refine_ls_R_factor_gt 0.0286
_refine_ls_shift/su_max 0.000
_refine_ls_shift/su_mean 0.000
_refine_ls_structure_factor_coef Fsqd
_refine_ls_weighting_details 'calc w=1/[\s^2^(Fo^2^)+(0.0469P)^2^+1.8995P] where P=(Fo^2^+2Fc^2^)/3'
_refine_ls_weighting_scheme calc
_refine_ls_wR_factor_gt 0.0721
_refine_ls_wR_factor_ref 0.0723
_reflns_number_gt 669
_reflns_number_total 686
_reflns_threshold_expression >2sigma(I)
_cod_data_source_file ic020187q.cif
_cod_data_source_block au07sad
_cod_depositor_comments
;
The following automatic conversions were performed:

'_exptl_crystal_density_meas' value 'not measured' was changed to '?'
- the value is perceived as not measured.

Automatic conversion script
Id: cif_fix_values 3008 2015-01-20 13:52:24Z robertas 
;
_cod_database_code 4318319

loop_
_symmetry_equiv_pos_as_xyz
'x, y, z'
'-x+1/2, -y+1/2, z+1/2'
'-y, x+1/2, z+1/4'
'y+1/2, -x, z+3/4'
'x, -y, z'
'-x+1/2, y+1/2, z+1/2'
'-y, -x+1/2, z+1/4'
'y+1/2, x, z+3/4'
'x+1/2, y+1/2, z+1/2'
'-x+1, -y+1, z+1'
'-y+1/2, x+1, z+3/4'
'y+1, -x+1/2, z+5/4'
'x+1/2, -y+1/2, z+1/2'
'-x+1, y+1, z+1'
'-y+1/2, -x+1, z+3/4'
'y+1, x+1/2, z+5/4'

loop_
_atom_site_label
_atom_site_type_symbol
_atom_site_fract_x
_atom_site_fract_y
_atom_site_fract_z
_atom_site_U_iso_or_equiv
_atom_site_adp_type
_atom_site_occupancy
_atom_site_symmetry_multiplicity
_atom_site_calc_flag
_atom_site_refinement_flags
_atom_site_disorder_assembly
_atom_site_disorder_group
Rb Rb 0.0000 0.21221(5) 0.05787(7) 0.0283(2) Uani 1 2 d S . .
V V 0.0000 0.0000 -0.29715(18) 0.0119(3) Uani 1 4 d S . .
Si Si 0.29137(8) 0.11965(8) 0.26536(13) 0.0107(3) Uani 1 1 d . . .
O1 O 0.2515(4) 0.0000 0.1978(6) 0.0182(8) Uani 1 2 d S . .
O2 O 0.1841(3) 0.1812(3) 0.3393(5) 0.0261(7) Uani 1 1 d . . .
O3 O 0.3897(3) 0.1120(3) 0.3967(5) 0.0249(8) Uani 1 1 d . . .
O4 O 0.0000 0.0000 -0.0914(10) 0.0292(15) Uani 1 4 d S . .
OW O 0.0000 0.0000 0.336(13) 0.050 Uiso 0.12(2) 4 d SP . .

loop_
_atom_site_aniso_label
_atom_site_aniso_U_11
_atom_site_aniso_U_22
_atom_site_aniso_U_33
_atom_site_aniso_U_23
_atom_site_aniso_U_13
_atom_site_aniso_U_12
Rb 0.0454(4) 0.0189(3) 0.0206(4) 0.0035(2) 0.000 0.000
V 0.0151(6) 0.0101(6) 0.0104(7) 0.000 0.000 0.000
Si 0.0122(4) 0.0103(5) 0.0096(6) -0.0005(3) 0.0011(4) 0.0009(3)
O1 0.023(2) 0.0118(18) 0.019(2) 0.000 -0.0124(18) 0.000
O2 0.0248(15) 0.0318(17) 0.0218(19) -0.0078(14) 0.0056(13) 0.0104(13)
O3 0.0253(15) 0.0169(14) 0.033(2) -0.0091(12) -0.0135(14) 0.0049(11)
O4 0.049(5) 0.026(3) 0.013(3) 0.000 0.000 0.000

loop_
_atom_type_symbol
_atom_type_description
_atom_type_scat_dispersion_real
_atom_type_scat_dispersion_imag
_atom_type_scat_source
O O 0.0106 0.0060 'International Tables Vol C Tables 4.2.6.8 and 6.1.1.4'
Si Si 0.0817 0.0704 'International Tables Vol C Tables 4.2.6.8 and 6.1.1.4'
V V 0.3005 0.5294 'International Tables Vol C Tables 4.2.6.8 and 6.1.1.4'
Rb Rb -0.9393 2.9676 'International Tables Vol C Tables 4.2.6.8 and 6.1.1.4'

loop_
_geom_angle_atom_site_label_1
_geom_angle_atom_site_label_2
_geom_angle_atom_site_label_3
_geom_angle
_geom_angle_site_symmetry_1
_geom_angle_site_symmetry_3
_geom_angle_publ_flag
O3 Rb O3 56.90(13) 2_554 13_454 ?
O3 Rb O4 120.71(14) 2_554 . ?
O3 Rb O4 120.71(14) 13_454 . ?
O3 Rb O1 109.25(11) 2_554 12_454 ?
O3 Rb O1 109.25(11) 13_454 12_454 ?
O4 Rb O1 122.47(16) . 12_454 ?
O3 Rb O2 93.44(10) 2_554 . ?
O3 Rb O2 137.50(10) 13_454 . ?
O4 Rb O2 100.04(12) . . ?
O1 Rb O2 48.05(6) 12_454 . ?
O3 Rb O2 137.50(10) 2_554 14_444 ?
O3 Rb O2 93.44(10) 13_454 14_444 ?
O4 Rb O2 100.04(12) . 14_444 ?
O1 Rb O2 48.05(6) 12_454 14_444 ?
O2 Rb O2 90.61(13) . 14_444 ?
O3 Rb OW 150.1(4) 2_554 . ?
O3 Rb OW 150.1(4) 13_454 . ?
O4 Rb OW 64.1(13) . . ?
O1 Rb OW 58.4(13) 12_454 . ?
O2 Rb OW 57.6(7) . . ?
O2 Rb OW 57.6(7) 14_444 . ?
O3 Rb O4 49.90(11) 2_554 3 ?
O3 Rb O4 49.90(11) 13_454 3 ?
O4 Rb O4 168.4(3) . 3 ?
O1 Rb O4 69.12(15) 12_454 3 ?
O2 Rb O4 88.06(10) . 3 ?
O2 Rb O4 88.06(10) 14_444 3 ?
OW Rb O4 127.5(13) . 3 ?
O3 Rb V 32.88(6) 2_554 3 ?
O3 Rb V 32.88(6) 13_454 3 ?
O4 Rb V 142.73(15) . 3 ?
O1 Rb V 94.80(9) 12_454 3 ?
O2 Rb V 105.89(7) . 3 ?
O2 Rb V 105.89(7) 14_444 3 ?
OW Rb V 153.2(13) . 3 ?
O4 Rb V 25.68(12) 3 3 ?
O3 Rb V 101.25(8) 2_554 . ?
O3 Rb V 101.25(8) 13_454 . ?
O4 Rb V 22.69(14) . . ?
O1 Rb V 145.16(8) 12_454 . ?
O2 Rb V 115.07(6) . . ?
O2 Rb V 115.07(6) 14_444 . ?
OW Rb V 86.7(13) . . ?
O4 Rb V 145.72(12) 3 . ?
V Rb V 120.04(4) 3 . ?
O3 Rb Si 103.80(8) 2_554 12_454 ?
O3 Rb Si 126.87(8) 13_454 12_454 ?
O4 Rb Si 111.62(13) . 12_454 ?
O1 Rb Si 23.96(3) 12_454 12_454 ?
O2 Rb Si 24.18(6) . 12_454 ?
O2 Rb Si 68.11(6) 14_444 12_454 ?
OW Rb Si 53.0(12) . 12_454 ?
O4 Rb Si 79.02(11) 3 12_454 ?
V Rb Si 102.75(3) 3 12_454 ?
V Rb Si 131.86(2) . 12_454 ?
O3 Rb Si 126.87(8) 2_554 7 ?
O3 Rb Si 103.80(8) 13_454 7 ?
O4 Rb Si 111.62(13) . 7 ?
O1 Rb Si 23.96(3) 12_454 7 ?
O2 Rb Si 68.11(6) . 7 ?
O2 Rb Si 24.18(6) 14_444 7 ?
OW Rb Si 53.0(12) . 7 ?
O4 Rb Si 79.02(11) 3 7 ?
V Rb Si 102.75(3) 3 7 ?
V Rb Si 131.86(2) . 7 ?
Si Rb Si 44.59(3) 12_454 7 ?
O4 V O3 102.84(12) . 3_544 ?
O4 V O3 102.84(12) . 12_453 ?
O3 V O3 154.3(2) 3_544 12_453 ?
O4 V O3 102.84(12) . 16_443 ?
O3 V O3 87.98(19) 3_544 16_443 ?
O3 V O3 86.4(2) 12_453 16_443 ?
O4 V O3 102.84(12) . 7_554 ?
O3 V O3 86.4(2) 3_544 7_554 ?
O3 V O3 87.98(19) 12_453 7_554 ?
O3 V O3 154.3(2) 16_443 7_554 ?
O4 V Rb 76.90(2) . 11_544 ?
O3 V Rb 136.62(10) 3_544 11_544 ?
O3 V Rb 51.24(9) 12_453 11_544 ?
O3 V Rb 51.24(9) 16_443 11_544 ?
O3 V Rb 136.62(10) 7_554 11_544 ?
O4 V Rb 76.90(2) . 4_454 ?
O3 V Rb 51.24(9) 3_544 4_454 ?
O3 V Rb 136.62(10) 12_453 4_454 ?
O3 V Rb 136.62(10) 16_443 4_454 ?
O3 V Rb 51.24(9) 7_554 4_454 ?
Rb V Rb 153.80(5) 11_544 4_454 ?
O4 V Rb 43.145(17) . . ?
O3 V Rb 129.06(10) 3_544 . ?
O3 V Rb 72.20(12) 12_453 . ?
O3 V Rb 129.06(10) 16_443 . ?
O3 V Rb 72.20(12) 7_554 . ?
Rb V Rb 80.48(2) 11_544 . ?
Rb V Rb 80.48(2) 4_454 . ?
O4 V Rb 43.145(17) . 10_444 ?
O3 V Rb 72.20(12) 3_544 10_444 ?
O3 V Rb 129.06(10) 12_453 10_444 ?
O3 V Rb 72.20(12) 16_443 10_444 ?
O3 V Rb 129.06(10) 7_554 10_444 ?
Rb V Rb 80.48(2) 11_544 10_444 ?
Rb V Rb 80.48(2) 4_454 10_444 ?
Rb V Rb 86.29(3) . 10_444 ?
O3 Si O2 114.38(19) . . ?
O3 Si O2 114.9(2) . 11_544 ?
O2 Si O2 104.1(2) . 11_544 ?
O3 Si O1 112.55(19) . . ?
O2 Si O1 106.9(2) . . ?
O2 Si O1 103.0(2) 11_544 . ?
O3 Si Rb 125.81(14) . 11_544 ?
O2 Si Rb 119.79(14) . 11_544 ?
O2 Si Rb 53.29(13) 11_544 11_544 ?
O1 Si Rb 49.96(17) . 11_544 ?
O3 Si Rb 34.42(12) . 2 ?
O2 Si Rb 94.30(14) . 2 ?
O2 Si Rb 95.81(13) 11_544 2 ?
O1 Si Rb 146.96(15) . 2 ?
Rb Si Rb 136.99(3) 11_544 2 ?
O3 Si Rb 159.76(14) . . ?
O2 Si Rb 45.85(14) . . ?
O2 Si Rb 73.10(14) 11_544 . ?
O1 Si Rb 81.91(15) . . ?
Rb Si Rb 74.22(2) 11_544 . ?
Rb Si Rb 130.00(2) 2 . ?
Si O1 Si 127.7(3) . 5 ?
Si O1 Rb 106.08(18) . 11_544 ?
Si O1 Rb 106.08(18) 5 11_544 ?
Si O2 Si 142.5(3) . 12_454 ?
Si O2 Rb 112.64(18) . . ?
Si O2 Rb 102.52(14) 12_454 . ?
Si O3 V 134.8(2) . 11_545 ?
Si O3 Rb 127.19(17) . 2 ?
V O3 Rb 95.88(11) 11_545 2 ?
V O4 Rb 114.17(14) . . ?
V O4 Rb 114.17(14) . 10_444 ?
Rb O4 Rb 131.7(3) . 10_444 ?
V O4 Rb 77.42(12) . 4_454 ?
Rb O4 Rb 95.12(2) . 4_454 ?
Rb O4 Rb 95.12(2) 10_444 4_454 ?
V O4 Rb 77.42(12) . 11_544 ?
Rb O4 Rb 95.12(2) . 11_544 ?
Rb O4 Rb 95.12(2) 10_444 11_544 ?
Rb O4 Rb 154.8(2) 4_454 11_544 ?
Rb OW Rb 100(3) 10_444 . ?

loop_
_geom_bond_atom_site_label_1
_geom_bond_atom_site_label_2
_geom_bond_distance
_geom_bond_site_symmetry_2
_geom_bond_publ_flag
Rb O3 2.831(3) 2_554 ?
Rb O3 2.831(3) 13_454 ?
Rb O4 2.843(3) . ?
Rb O1 3.071(5) 12_454 ?
Rb O2 3.165(4) . ?
Rb O2 3.165(4) 14_444 ?
Rb OW 3.38(7) . ?
Rb O4 3.6041(18) 3 ?
Rb V 3.6115(7) 3 ?
Rb V 3.7928(12) . ?
Rb Si 3.8545(12) 12_454 ?
Rb Si 3.8545(12) 7 ?
V O4 1.604(8) . ?
V O3 1.971(3) 3_544 ?
V O3 1.971(3) 12_453 ?
V O3 1.971(3) 16_443 ?
V O3 1.971(3) 7_554 ?
V Rb 3.6115(7) 11_544 ?
V Rb 3.6115(7) 4_454 ?
V Rb 3.7928(12) 10_444 ?
Si O3 1.581(3) . ?
Si O2 1.617(3) . ?
Si O2 1.618(4) 11_544 ?
Si O1 1.629(2) . ?
Si Rb 3.8545(12) 11_544 ?
Si Rb 3.9906(11) 2 ?
O1 Si 1.629(2) 5 ?
O1 Rb 3.071(5) 11_544 ?
O2 Si 1.618(4) 12_454 ?
O3 V 1.971(3) 11_545 ?
O3 Rb 2.831(3) 2 ?
O4 Rb 2.843(3) 10_444 ?
O4 Rb 3.6041(18) 4_454 ?
O4 Rb 3.6041(18) 11_544 ?
OW Rb 3.38(7) 10_444 ?
